data_7034443
loop_
_publ_author_name
'Shu, Yu-Bo'
'Tu, Na'
'Shi, Hua-Tian'
'Yin, Ye-Gao'
'Liu, Wei-Sheng'

_publ_section_title
;
 Photodimerization behaviour of 1D-3D Zn(ii) coordination polymers with
 tetrazolyl styrylpyridine.
;
_journal_issue 16
_journal_name_full 'Dalton transactions (Cambridge, England : 2003)'
_journal_page_first 7131
_journal_page_last 7134
_journal_paper_doi 10.1039/c5dt00614g
_journal_volume 44
_journal_year 2015
_chemical_formula_moiety 'C28 H20 Cl N10 O Zn2'
_chemical_formula_sum 'C28 H20 Cl N10 O Zn2'
_chemical_formula_weight 678.77
_chemical_name_systematic
;
?
;
_space_group_IT_number 14
_symmetry_cell_setting monoclinic
_symmetry_space_group_name_Hall '-P 2ybc'
_symmetry_space_group_name_H-M 'P 1 21/c 1'
_atom_sites_solution_hydrogens geom
_atom_sites_solution_primary direct
_atom_sites_solution_secondary difmap
_audit_creation_method SHELXL-97
_audit_update_record
;
2011-08-28 deposited with the CCDC.
2015-03-05 downloaded from the CCDC.
;
_cell_angle_alpha 90.00
_cell_angle_beta 102.949(5)
_cell_angle_gamma 90.00
_cell_formula_units_Z 4
_cell_length_a 14.0528(6)
_cell_length_b 17.8524(7)
_cell_length_c 11.2380(5)
_cell_measurement_temperature 295(2)
_cell_volume 2747.7(2)
_computing_structure_refinement 'SHELXL-97 (Sheldrick, 1997)'
_computing_structure_solution 'SHELXS-97 (Sheldrick, 1990)'
_diffrn_ambient_temperature 295(2)
_diffrn_measured_fraction_theta_full 0.999
_diffrn_measured_fraction_theta_max 0.999
_diffrn_radiation_monochromator graphite
_diffrn_radiation_source 'fine-focus sealed tube'
_diffrn_radiation_type MoK\a
_diffrn_radiation_wavelength 0.71073
_diffrn_reflns_av_R_equivalents 0.0581
_diffrn_reflns_av_sigmaI/netI 0.0795
_diffrn_reflns_limit_h_max 14
_diffrn_reflns_limit_h_min -16
_diffrn_reflns_limit_k_max 21
_diffrn_reflns_limit_k_min -16
_diffrn_reflns_limit_l_max 13
_diffrn_reflns_limit_l_min -13
_diffrn_reflns_number 13149
_diffrn_reflns_theta_full 25.00
_diffrn_reflns_theta_max 25.00
_diffrn_reflns_theta_min 2.87
_exptl_absorpt_coefficient_mu 1.887
_exptl_absorpt_correction_T_max 0.856
_exptl_absorpt_correction_T_min 0.789
_exptl_crystal_colour brown
_exptl_crystal_density_diffrn 1.641
_exptl_crystal_density_method 'not measured'
_exptl_crystal_description Block
_exptl_crystal_F_000 1372.0
_exptl_crystal_size_max 0.20
_exptl_crystal_size_mid 0.15
_exptl_crystal_size_min 0.10
_refine_diff_density_max 1.258
_refine_diff_density_min -0.373
_refine_diff_density_rms 0.092
_refine_ls_extinction_method none
_refine_ls_goodness_of_fit_ref 1.009
_refine_ls_hydrogen_treatment mixed
_refine_ls_matrix_type full
_refine_ls_number_parameters 383
_refine_ls_number_reflns 4840
_refine_ls_number_restraints 0
_refine_ls_restrained_S_all 1.009
_refine_ls_R_factor_all 0.0910
_refine_ls_R_factor_gt 0.0518
_refine_ls_shift/su_max 0.001
_refine_ls_shift/su_mean 0.000
_refine_ls_structure_factor_coef Fsqd
_refine_ls_weighting_details 'calc w=1/[\s^2^(Fo^2^)+(0.0475P)^2^+3.7631P] where P=(Fo^2^+2Fc^2^)/3'
_refine_ls_weighting_scheme calc
_refine_ls_wR_factor_gt 0.1090
_refine_ls_wR_factor_ref 0.1287
_reflns_number_gt 3243
_reflns_number_total 4834
_reflns_threshold_expression >2sigma(I)
_cod_data_source_file c5dt00614g2.cif
_cod_data_source_block compound_1'
_cod_depositor_comments 'Adding full bibliography for 7034443--7034448.cif.'
_cod_original_cell_volume 2747.6(2)
_cod_original_sg_symbol_H-M P21/c
_cod_database_code 7034443

loop_
_symmetry_equiv_pos_as_xyz
'x, y, z'
'-x, y+1/2, -z+1/2'
'-x, -y, -z'
'x, -y-1/2, z-1/2'

loop_
_atom_site_label
_atom_site_type_symbol
_atom_site_fract_x
_atom_site_fract_y
_atom_site_fract_z
_atom_site_U_iso_or_equiv
_atom_site_adp_type
_atom_site_occupancy
_atom_site_symmetry_multiplicity
_atom_site_calc_flag
_atom_site_refinement_flags
Zn1 Zn 0.12336(4) 0.66248(3) -0.03821(6) 0.0362(2) Uani 1 1 d .
Zn2 Zn 0.21538(4) 0.48513(3) -0.08927(6) 0.03306(19) Uani 1 1 d .
Cl1 Cl 0.29553(12) 0.43797(9) -0.22309(14) 0.0523(4) Uani 1 1 d .
N10 N 0.0510(3) 0.6099(2) 0.0801(4) 0.0359(11) Uani 1 1 d .
N9 N -0.0425(3) 0.5962(2) 0.0257(4) 0.0379(11) Uani 1 1 d .
O1 O 0.1985(3) 0.5910(2) -0.1036(4) 0.0428(11) Uani 1 1 d .
N7 N -0.0175(3) 0.5509(2) 0.2104(4) 0.0400(11) Uani 1 1 d .
N11 N 0.2995(3) 0.4638(3) 0.0782(4) 0.0391(11) Uani 1 1 d .
N5 N 0.2986(3) 0.7361(2) 0.0892(4) 0.0424(12) Uani 1 1 d .
N4 N 0.2020(3) 0.7467(2) 0.0484(4) 0.0410(12) Uani 1 1 d .
C29 C 0.0652(4) 0.5813(3) 0.1951(5) 0.0350(13) Uani 1 1 d .
C28 C 0.3289(4) 0.5946(3) 0.3628(6) 0.0522(17) Uani 1 1 d .
H28 H 0.3858 0.6190 0.3557 0.063 Uiso 1 1 calc R
N3 N 0.1693(4) 0.7980(3) 0.1139(5) 0.0533(14) Uani 1 1 d .
C19 C 0.4509(4) 0.4901(4) 0.2179(6) 0.0563(18) Uani 1 1 d .
H19 H 0.5111 0.5141 0.2327 0.068 Uiso 1 1 calc R
C11 C 0.4203(4) 0.7839(3) 0.2642(5) 0.0432(14) Uani 1 1 d .
C20 C 0.3877(4) 0.4966(4) 0.1058(6) 0.0533(17) Uani 1 1 d .
H20 H 0.4069 0.5252 0.0461 0.064 Uiso 1 1 calc R
C14 C 0.3232(4) 0.7834(3) 0.1830(5) 0.0397(14) Uani 1 1 d .
C26 C 0.1562(4) 0.5771(3) 0.2890(5) 0.0384(13) Uani 1 1 d .
C22 C 0.4264(4) 0.5059(4) 0.5227(5) 0.0492(16) Uani 1 1 d .
H22 H 0.4147 0.4788 0.5938 0.059 Uiso 1 1 calc R
N2 N 0.2451(4) 0.8220(3) 0.1992(5) 0.0534(14) Uani 1 1 d .
C23 C 0.3319(4) 0.5442(4) 0.4565(5) 0.0499(16) Uani 1 1 d .
C27 C 0.2424(4) 0.6095(3) 0.2789(6) 0.0522(17) Uani 1 1 d .
H27 H 0.2429 0.6422 0.2146 0.063 Uiso 1 1 calc R
C21 C 0.4775(4) 0.4497(4) 0.4405(5) 0.0501(16) Uani 1 1 d .
H21 H 0.4849 0.3992 0.4755 0.060 Uiso 1 1 calc R
C8 C 0.6019(5) 0.7729(4) 0.4274(6) 0.0530(17) Uani 1 1 d .
C17 C 0.3365(4) 0.4107(3) 0.2760(5) 0.0454(15) Uani 1 1 d .
H17 H 0.3180 0.3782 0.3314 0.054 Uiso 1 1 calc R
C9 C 0.5307(5) 0.8227(4) 0.4465(6) 0.0599(18) Uani 1 1 d .
H9 H 0.5440 0.8537 0.5147 0.072 Uiso 1 1 calc R
C18 C 0.4246(4) 0.4477(3) 0.3088(5) 0.0408(14) Uani 1 1 d .
C16 C 0.2764(4) 0.4207(3) 0.1648(5) 0.0428(14) Uani 1 1 d .
H16 H 0.2162 0.3965 0.1479 0.051 Uiso 1 1 calc R
C24 C 0.2443(5) 0.5177(4) 0.4724(6) 0.071(2) Uani 1 1 d .
H24 H 0.2432 0.4874 0.5393 0.085 Uiso 1 1 calc R
C10 C 0.4422(4) 0.8270(4) 0.3680(6) 0.0567(17) Uani 1 1 d .
H10 H 0.3954 0.8597 0.3848 0.068 Uiso 1 1 calc R
C25 C 0.1568(5) 0.5349(4) 0.3914(6) 0.066(2) Uani 1 1 d .
H25 H 0.0982 0.5178 0.4066 0.079 Uiso 1 1 calc R
C13 C 0.5803(5) 0.7295(4) 0.3220(7) 0.069(2) Uani 1 1 d .
H13 H 0.6267 0.6962 0.3060 0.083 Uiso 1 1 calc R
C12 C 0.4914(5) 0.7352(4) 0.2412(6) 0.0616(19) Uani 1 1 d .
H12 H 0.4786 0.7063 0.1706 0.074 Uiso 1 1 calc R
C7 C 0.6939(6) 0.7708(4) 0.5244(8) 0.077(2) Uani 1 1 d .
N8 N -0.0822(3) 0.5611(2) 0.1043(4) 0.0397(11) Uani 1 1 d .
C6 C 0.7603(6) 0.7267(4) 0.5233(7) 0.073(2) Uani 1 1 d .
H6 H 0.7548 0.6963 0.4549 0.088 Uiso 1 1 calc R
C3 C 0.8524(5) 0.7179(4) 0.6266(7) 0.0633(19) Uani 1 1 d .
C4 C 0.9123(5) 0.6599(4) 0.6283(7) 0.067(2) Uani 1 1 d .
H4 H 0.9011 0.6263 0.5634 0.081 Uiso 1 1 calc R
C2 C 0.8751(5) 0.7669(4) 0.7242(7) 0.069(2) Uani 1 1 d .
H2 H 0.8358 0.8084 0.7267 0.083 Uiso 1 1 calc R
C5 C 0.9899(5) 0.6492(4) 0.7241(6) 0.0584(18) Uani 1 1 d .
H5 H 1.0287 0.6073 0.7213 0.070 Uiso 1 1 calc R
C1 C 0.9586(5) 0.7541(4) 0.8214(7) 0.0648(19) Uani 1 1 d .
H1A H 0.9742 0.7882 0.8855 0.078 Uiso 1 1 calc R
N1 N 1.0146(3) 0.6934(3) 0.8208(4) 0.0432(12) Uani 1 1 d .
H1 H 0.212(4) 0.604(3) -0.155(5) 0.03(2) Uiso 1 1 d .

loop_
_atom_site_aniso_label
_atom_site_aniso_U_11
_atom_site_aniso_U_22
_atom_site_aniso_U_33
_atom_site_aniso_U_23
_atom_site_aniso_U_13
_atom_site_aniso_U_12
Zn1 0.0297(4) 0.0396(4) 0.0359(4) 0.0019(3) 0.0000(3) -0.0021(3)
Zn2 0.0249(4) 0.0421(4) 0.0289(4) 0.0034(3) -0.0009(3) -0.0013(3)
Cl1 0.0577(10) 0.0632(9) 0.0407(9) 0.0074(7) 0.0208(8) 0.0095(8)
N10 0.021(2) 0.046(3) 0.038(3) 0.004(2) 0.000(2) -0.001(2)
N9 0.024(3) 0.053(3) 0.031(3) 0.007(2) -0.005(2) -0.005(2)
O1 0.047(3) 0.043(2) 0.040(3) 0.007(2) 0.014(2) 0.0002(19)
N7 0.026(3) 0.054(3) 0.036(3) 0.010(2) -0.002(2) 0.000(2)
N11 0.029(3) 0.055(3) 0.028(3) 0.004(2) -0.004(2) -0.002(2)
N5 0.029(3) 0.051(3) 0.043(3) -0.010(2) 0.000(2) -0.006(2)
N4 0.030(3) 0.046(3) 0.043(3) -0.007(2) 0.002(2) -0.004(2)
C29 0.029(3) 0.037(3) 0.036(3) 0.003(2) 0.002(3) 0.000(2)
C28 0.029(3) 0.061(4) 0.057(4) 0.014(3) -0.010(3) -0.012(3)
N3 0.040(3) 0.054(3) 0.062(4) -0.010(3) 0.003(3) 0.001(3)
C19 0.033(4) 0.092(5) 0.037(4) 0.010(3) -0.008(3) -0.017(3)
C11 0.039(4) 0.044(3) 0.043(4) -0.006(3) 0.001(3) -0.006(3)
C20 0.039(4) 0.079(4) 0.035(4) 0.014(3) -0.005(3) -0.013(3)
C14 0.035(3) 0.040(3) 0.042(4) -0.004(3) 0.005(3) -0.007(3)
C26 0.031(3) 0.048(3) 0.032(3) 0.006(3) -0.001(3) -0.001(3)
C22 0.032(3) 0.080(4) 0.031(3) 0.012(3) -0.002(3) -0.011(3)
N2 0.043(3) 0.056(3) 0.058(4) -0.017(3) 0.006(3) 0.003(3)
C23 0.037(4) 0.075(4) 0.031(3) 0.011(3) -0.009(3) -0.016(3)
C27 0.039(4) 0.052(4) 0.057(4) 0.022(3) -0.007(3) -0.008(3)
C21 0.038(4) 0.067(4) 0.037(4) 0.010(3) -0.008(3) -0.011(3)
C8 0.042(4) 0.069(4) 0.040(4) 0.014(3) -0.008(3) -0.019(3)
C17 0.041(4) 0.052(3) 0.039(4) 0.007(3) -0.001(3) -0.015(3)
C9 0.051(4) 0.082(5) 0.043(4) -0.009(3) 0.003(3) -0.003(4)
C18 0.034(3) 0.051(3) 0.032(3) 0.003(3) -0.005(3) 0.001(3)
C16 0.035(3) 0.052(3) 0.036(4) 0.005(3) -0.003(3) -0.005(3)
C24 0.039(4) 0.123(6) 0.044(4) 0.036(4) -0.006(3) -0.017(4)
C10 0.038(4) 0.077(4) 0.051(4) -0.021(3) 0.000(3) 0.000(3)
C25 0.035(4) 0.113(6) 0.046(4) 0.021(4) -0.002(3) -0.013(4)
C13 0.037(4) 0.080(5) 0.084(6) -0.011(4) -0.001(4) 0.009(3)
C12 0.048(4) 0.069(4) 0.063(5) -0.026(4) 0.003(4) 0.001(3)
C7 0.053(5) 0.084(5) 0.096(7) 0.036(5) 0.022(5) 0.008(4)
N8 0.027(3) 0.049(3) 0.040(3) 0.007(2) 0.000(2) -0.002(2)
C6 0.080(6) 0.072(5) 0.068(5) 0.013(4) 0.018(5) -0.010(4)
C3 0.049(4) 0.072(5) 0.058(5) 0.013(4) -0.010(4) -0.018(4)
C4 0.058(5) 0.065(4) 0.067(5) 0.010(4) -0.011(4) 0.000(4)
C2 0.051(5) 0.064(4) 0.093(6) 0.037(4) 0.019(4) 0.029(4)
C5 0.044(4) 0.060(4) 0.060(5) 0.013(4) -0.012(3) -0.004(3)
C1 0.059(5) 0.064(4) 0.069(5) 0.013(4) 0.010(4) 0.009(4)
N1 0.034(3) 0.046(3) 0.046(3) 0.009(2) 0.002(2) 0.000(2)

loop_
_atom_type_symbol
_atom_type_description
_atom_type_scat_dispersion_real
_atom_type_scat_dispersion_imag
_atom_type_scat_source
C C 0.0033 0.0016 'International Tables Vol C Tables 4.2.6.8 and 6.1.1.4'
H H 0.0000 0.0000 'International Tables Vol C Tables 4.2.6.8 and 6.1.1.4'
N N 0.0061 0.0033 'International Tables Vol C Tables 4.2.6.8 and 6.1.1.4'
O O 0.0106 0.0060 'International Tables Vol C Tables 4.2.6.8 and 6.1.1.4'
Cl Cl 0.1484 0.1585 'International Tables Vol C Tables 4.2.6.8 and 6.1.1.4'
Zn Zn 0.2839 1.4301 'International Tables Vol C Tables 4.2.6.8 and 6.1.1.4'

loop_
_geom_angle_atom_site_label_1
_geom_angle_atom_site_label_2
_geom_angle_atom_site_label_3
_geom_angle
_geom_angle_site_symmetry_1
_geom_angle_site_symmetry_3
O1 Zn1 N4 113.58(19) . .
O1 Zn1 N1 105.5(2) . 1_454
N4 Zn1 N1 114.73(19) . 1_454
O1 Zn1 N10 109.79(18) . .
N4 Zn1 N10 109.13(19) . .
N1 Zn1 N10 103.53(18) 1_454 .
O1 Zn2 N11 107.52(19) . .
O1 Zn2 N8 107.65(18) . 3_565
N11 Zn2 N8 109.80(19) . 3_565
O1 Zn2 Cl1 112.83(15) . .
N11 Zn2 Cl1 106.11(14) . .
N8 Zn2 Cl1 112.80(14) 3_565 .
N9 N10 C29 106.5(4) . .
N9 N10 Zn1 111.2(3) . .
C29 N10 Zn1 142.2(4) . .
N8 N9 N10 107.6(4) . .
Zn2 O1 Zn1 134.4(3) . .
C29 N7 N8 105.5(4) . .
C16 N11 C20 116.4(5) . .
C16 N11 Zn2 126.8(4) . .
C20 N11 Zn2 116.8(4) . .
C14 N5 N4 104.1(4) . .
N3 N4 N5 111.0(4) . .
N3 N4 Zn1 125.0(4) . .
N5 N4 Zn1 117.9(3) . .
N7 C29 N10 109.2(5) . .
N7 C29 C26 122.2(5) . .
N10 C29 C26 128.4(5) . .
C23 C28 C27 121.2(6) . .
N4 N3 N2 107.6(4) . .
C20 C19 C18 119.9(6) . .
C10 C11 C12 118.3(6) . .
C10 C11 C14 122.3(6) . .
C12 C11 C14 119.2(5) . .
N11 C20 C19 123.3(6) . .
N5 C14 N2 110.9(5) . .
N5 C14 C11 122.5(5) . .
N2 C14 C11 126.1(5) . .
C27 C26 C25 117.5(5) . .
C27 C26 C29 124.3(5) . .
C25 C26 C29 118.1(5) . .
C23 C22 C21 120.9(5) . 3_666
C23 C22 C21 116.3(5) . .
C21 C22 C21 89.9(5) 3_666 .
N3 N2 C14 106.5(5) . .
C24 C23 C28 116.7(6) . .
C24 C23 C22 119.5(5) . .
C28 C23 C22 122.6(5) . .
C26 C27 C28 121.2(6) . .
C18 C21 C22 119.2(5) . 3_666
C18 C21 C22 112.8(5) . .
C22 C21 C22 90.1(4) 3_666 .
C9 C8 C13 117.4(6) . .
C9 C8 C7 116.0(6) . .
C13 C8 C7 126.6(7) . .
C16 C17 C18 121.4(5) . .
C10 C9 C8 121.5(6) . .
C17 C18 C19 115.8(5) . .
C17 C18 C21 119.5(5) . .
C19 C18 C21 124.0(5) . .
N11 C16 C17 123.0(5) . .
C23 C24 C25 121.9(6) . .
C9 C10 C11 121.3(6) . .
C26 C25 C24 120.5(6) . .
C12 C13 C8 121.0(6) . .
C13 C12 C11 120.5(6) . .
C6 C7 C8 123.1(9) . .
N9 N8 N7 111.1(4) . .
N9 N8 Zn2 132.0(3) . 3_565
N7 N8 Zn2 116.7(3) . 3_565
C7 C6 C3 124.9(8) . .
C4 C3 C2 116.6(6) . .
C4 C3 C6 120.8(7) . .
C2 C3 C6 122.6(7) . .
C3 C4 C5 120.8(7) . .
C3 C2 C1 120.6(6) . .
N1 C5 C4 125.5(7) . .
N1 C1 C2 120.4(7) . .
C5 N1 C1 116.1(6) . .
C5 N1 Zn1 119.7(4) . 1_656
C1 N1 Zn1 124.0(5) . 1_656

loop_
_geom_bond_atom_site_label_1
_geom_bond_atom_site_label_2
_geom_bond_distance
_geom_bond_site_symmetry_2
Zn1 O1 1.906(4) .
Zn1 N4 1.987(4) .
Zn1 N1 2.016(5) 1_454
Zn1 N10 2.071(4) .
Zn2 O1 1.907(4) .
Zn2 N11 2.021(4) .
Zn2 N8 2.018(4) 3_565
Zn2 Cl1 2.2357(16) .
N10 N9 1.341(5) .
N10 C29 1.362(7) .
N9 N8 1.305(6) .
N7 C29 1.329(7) .
N7 N8 1.340(6) .
N11 C16 1.336(7) .
N11 C20 1.342(7) .
N5 C14 1.335(7) .
N5 N4 1.345(6) .
N4 N3 1.321(6) .
C29 C26 1.466(7) .
C28 C23 1.379(8) .
C28 C27 1.387(7) .
N3 N2 1.333(6) .
C19 C20 1.374(8) .
C19 C18 1.387(8) .
C11 C10 1.373(8) .
C11 C12 1.392(8) .
C11 C14 1.461(8) .
C14 N2 1.343(7) .
C26 C27 1.370(8) .
C26 C25 1.373(8) .
C22 C23 1.529(8) .
C22 C21 1.541(8) 3_666
C22 C21 1.636(9) .
C23 C24 1.367(8) .
C21 C18 1.500(8) .
C21 C22 1.541(8) 3_666
C8 C9 1.390(9) .
C8 C13 1.391(9) .
C8 C7 1.493(9) .
C17 C16 1.355(7) .
C17 C18 1.378(7) .
C9 C10 1.356(8) .
C24 C25 1.390(8) .
C13 C12 1.374(8) .
C7 C6 1.222(9) .
N8 Zn2 2.018(4) 3_565
C6 C3 1.542(10) .
C3 C4 1.331(9) .
C3 C2 1.382(10) .
C4 C5 1.363(8) .
C2 C1 1.431(9) .
C5 N1 1.325(8) .
C1 N1 1.341(8) .
N1 Zn1 2.016(5) 1_656
